data_7152595
loop_
_publ_author_name
'Boyd, Derek R.'
'Sharma, Narain D.'
'Brannigan, Ian N.'
'Evans, Timothy A.'
'Haughey, Simon A.'
'McMurray, Brian T.'
'Malone, John F.'
'McIntyre, Peter B. A.'
'Stevenson, Paul J.'
'Allen, Christopher C. R.'

_publ_section_title
;
 Toluene dioxygenase-catalyzed cis-dihydroxylation of benzo[b]thiophenes
 and benzo[b]furans: synthesis of benzo[b]thiophene 2,3-oxide.
;
_journal_issue 36
_journal_name_full 'Organic &amp; biomolecular chemistry'
_journal_page_first 7292
_journal_page_last 7304
_journal_paper_doi 10.1039/c2ob26120k
_journal_volume 10
_journal_year 2012
_chemical_absolute_configuration ad
_chemical_formula_moiety 'C28 H22 F6 O6 S'
_chemical_formula_sum 'C28 H22 F6 O6 S'
_chemical_formula_weight 600.52
_chemical_name_systematic
;
?
;
_space_group_IT_number 4
_symmetry_cell_setting monoclinic
_symmetry_space_group_name_Hall 'P 2yb'
_symmetry_space_group_name_H-M 'P 1 21 1'
_atom_sites_solution_hydrogens difmap
_atom_sites_solution_primary direct
_atom_sites_solution_secondary difmap
_audit_creation_method SHELXL-97
_cell_angle_alpha 90.00
_cell_angle_beta 93.75(2)
_cell_angle_gamma 90.00
_cell_formula_units_Z 2
_cell_length_a 10.186(3)
_cell_length_b 12.692(4)
_cell_length_c 10.984(3)
_cell_measurement_temperature 293(2)
_cell_volume 1417.0(7)
_computing_cell_refinement 'Siemens P3/V2000'
_computing_data_collection 'Siemens P3/V2000'
_computing_data_reduction 'Siemens P3/V2000'
_computing_molecular_graphics 'Bruker SHELXTL'
_computing_publication_material 'SHELXL-97 (Sheldrick, 1997)'
_computing_structure_refinement 'SHELXL-97 (Sheldrick, 1997)'
_computing_structure_solution 'SHELXS-97 (Sheldrick, 1990)'
_diffrn_ambient_temperature 293(2)
_diffrn_measured_fraction_theta_full 0.999
_diffrn_measured_fraction_theta_max 0.999
_diffrn_measurement_device_type 'Siemens P3 diffractometer'
_diffrn_measurement_method 'omega scans'
_diffrn_radiation_monochromator graphite
_diffrn_radiation_source 'fine-focus sealed tube'
_diffrn_radiation_type MoK\a
_diffrn_radiation_wavelength 0.71073
_diffrn_reflns_av_R_equivalents 0.0396
_diffrn_reflns_av_sigmaI/netI 0.0996
_diffrn_reflns_limit_h_max 13
_diffrn_reflns_limit_h_min -13
_diffrn_reflns_limit_k_max 16
_diffrn_reflns_limit_k_min 0
_diffrn_reflns_limit_l_max 0
_diffrn_reflns_limit_l_min -14
_diffrn_reflns_number 3595
_diffrn_reflns_theta_full 27.57
_diffrn_reflns_theta_max 27.57
_diffrn_reflns_theta_min 1.86
_diffrn_standards_interval_count 97
_diffrn_standards_number 3
_exptl_absorpt_coefficient_mu 0.194
_exptl_absorpt_correction_type none
_exptl_crystal_colour colourless
_exptl_crystal_density_diffrn 1.407
_exptl_crystal_density_method 'not measured'
_exptl_crystal_description 'rectangular blocks'
_exptl_crystal_F_000 616
_exptl_crystal_size_max 0.50
_exptl_crystal_size_mid 0.36
_exptl_crystal_size_min 0.27
_refine_diff_density_max 0.206
_refine_diff_density_min -0.165
_refine_diff_density_rms 0.037
_refine_ls_abs_structure_details 'Flack H D (1983), Acta Cryst. A39, 876-881'
_refine_ls_abs_structure_Flack 0.05(17)
_refine_ls_extinction_coef 0.0088(14)
_refine_ls_extinction_expression Fc^*^=kFc[1+0.001xFc^2^\l^3^/sin(2\q)]^-1/4^
_refine_ls_extinction_method SHELXL
_refine_ls_goodness_of_fit_ref 1.033
_refine_ls_hydrogen_treatment constr
_refine_ls_matrix_type full
_refine_ls_number_parameters 373
_refine_ls_number_reflns 3423
_refine_ls_number_restraints 1
_refine_ls_restrained_S_all 1.033
_refine_ls_R_factor_all 0.1793
_refine_ls_R_factor_gt 0.0626
_refine_ls_shift/su_max 0.002
_refine_ls_shift/su_mean 0.000
_refine_ls_structure_factor_coef Fsqd
_refine_ls_weighting_details 'calc w=1/[\s^2^(Fo^2^)+(0.0344P)^2^+0.0464P] where P=(Fo^2^+2Fc^2^)/3'
_refine_ls_weighting_scheme calc
_refine_ls_wR_factor_gt 0.0912
_refine_ls_wR_factor_ref 0.1215
_reflns_number_gt 1474
_reflns_number_total 3423
_reflns_threshold_expression >2sigma(I)
_cod_data_source_file c2ob26120k.txt
_cod_data_source_block 5acisMTPA(R)
_cod_original_sg_symbol_H-M P2(1)
_cod_database_code 7152595

loop_
_symmetry_equiv_pos_as_xyz
'x, y, z'
'-x, y+1/2, -z'

loop_
_atom_site_label
_atom_site_type_symbol
_atom_site_fract_x
_atom_site_fract_y
_atom_site_fract_z
_atom_site_U_iso_or_equiv
_atom_site_adp_type
_atom_site_occupancy
_atom_site_symmetry_multiplicity
_atom_site_calc_flag
_atom_site_refinement_flags
S1 S 0.44894(19) -0.30950(18) 0.67214(17) 0.0869(7) Uani 1 1 d .
C2 C 0.4061(6) -0.2678(6) 0.5175(5) 0.0582(18) Uani 1 1 d .
H2 H 0.4755 -0.2229 0.4877 0.070 Uiso 1 1 calc R
C3 C 0.3934(6) -0.3697(5) 0.4426(5) 0.0562(17) Uani 1 1 d .
H3 H 0.4792 -0.3858 0.4116 0.067 Uiso 1 1 calc R
C3A C 0.3566(6) -0.4579(6) 0.5246(7) 0.0630(19) Uani 1 1 d .
C4 C 0.3082(7) -0.5552(7) 0.4872(7) 0.076(2) Uani 1 1 d .
H4 H 0.2889 -0.5693 0.4048 0.091 Uiso 1 1 calc R
C5 C 0.2893(8) -0.6305(8) 0.5734(10) 0.101(3) Uani 1 1 d .
H5 H 0.2551 -0.6959 0.5501 0.121 Uiso 1 1 calc R
C6 C 0.3208(9) -0.6093(9) 0.6950(12) 0.115(4) Uani 1 1 d .
H6 H 0.3103 -0.6619 0.7525 0.138 Uiso 1 1 calc R
C7 C 0.3666(8) -0.5139(9) 0.7327(8) 0.096(3) Uani 1 1 d .
H7 H 0.3849 -0.5007 0.8153 0.115 Uiso 1 1 calc R
C7A C 0.3859(7) -0.4363(6) 0.6474(7) 0.072(2) Uani 1 1 d .
O21 O 0.2827(4) -0.2146(3) 0.5070(4) 0.0540(11) Uani 1 1 d .
C21 C 0.2865(7) -0.1168(6) 0.5544(6) 0.0583(18) Uani 1 1 d .
O22 O 0.3819(5) -0.0777(4) 0.6049(4) 0.0796(15) Uani 1 1 d .
C22 C 0.1533(6) -0.0630(5) 0.5343(6) 0.0621(18) Uani 1 1 d .
O23 O 0.0461(4) -0.1323(4) 0.5386(4) 0.0693(13) Uani 1 1 d .
C23 C 0.0377(8) -0.1953(6) 0.6472(7) 0.105(3) Uani 1 1 d .
H23A H 0.1225 -0.2247 0.6704 0.158 Uiso 1 1 calc R
H23B H -0.0246 -0.2512 0.6313 0.158 Uiso 1 1 calc R
H23C H 0.0095 -0.1519 0.7122 0.158 Uiso 1 1 calc R
C24 C 0.1435(11) 0.0234(8) 0.6294(9) 0.100(3) Uani 1 1 d .
F21 F 0.0206(6) 0.0638(4) 0.6228(5) 0.134(2) Uani 1 1 d .
F22 F 0.1674(5) -0.0089(4) 0.7434(4) 0.1202(17) Uani 1 1 d .
F23 F 0.2238(6) 0.1042(4) 0.6116(5) 0.1213(19) Uani 1 1 d .
C25 C 0.1413(7) -0.0138(5) 0.4070(6) 0.0542(17) Uani 1 1 d .
C26 C 0.0162(7) 0.0008(5) 0.3504(7) 0.067(2) Uani 1 1 d .
H26 H -0.0581 -0.0179 0.3903 0.081 Uiso 1 1 calc R
C27 C 0.0038(8) 0.0427(6) 0.2366(8) 0.081(2) Uani 1 1 d .
H27 H -0.0799 0.0521 0.1992 0.097 Uiso 1 1 calc R
C28 C 0.1108(9) 0.0713(6) 0.1754(8) 0.094(3) Uani 1 1 d .
H28 H 0.1003 0.0999 0.0975 0.112 Uiso 1 1 calc R
C29 C 0.2337(8) 0.0571(8) 0.2312(8) 0.108(3) Uani 1 1 d .
H29 H 0.3073 0.0777 0.1912 0.130 Uiso 1 1 calc R
C210 C 0.2500(7) 0.0122(6) 0.3471(7) 0.088(3) Uani 1 1 d .
H210 H 0.3338 0.0002 0.3832 0.106 Uiso 1 1 calc R
O31 O 0.2967(4) -0.3645(3) 0.3401(4) 0.0528(11) Uani 1 1 d .
C31 C 0.3338(7) -0.3178(6) 0.2403(6) 0.0623(18) Uani 1 1 d .
O32 O 0.4313(5) -0.2653(5) 0.2359(4) 0.0964(19) Uani 1 1 d .
C32 C 0.2382(6) -0.3420(5) 0.1318(5) 0.0534(17) Uani 1 1 d .
O33 O 0.1052(4) -0.3286(3) 0.1562(4) 0.0628(13) Uani 1 1 d .
C33 C 0.0722(7) -0.2340(5) 0.2206(6) 0.080(2) Uani 1 1 d .
H33A H 0.1087 -0.2378 0.3033 0.119 Uiso 1 1 calc R
H33B H -0.0217 -0.2274 0.2202 0.119 Uiso 1 1 calc R
H33C H 0.1077 -0.1738 0.1812 0.119 Uiso 1 1 calc R
C34 C 0.2670(8) -0.2734(6) 0.0227(7) 0.072(2) Uani 1 1 d .
F31 F 0.2651(5) -0.1710(3) 0.0438(4) 0.0995(15) Uani 1 1 d .
F32 F 0.1791(4) -0.2921(4) -0.0711(3) 0.1075(16) Uani 1 1 d .
F33 F 0.3838(5) -0.2956(4) -0.0207(3) 0.1032(15) Uani 1 1 d .
C35 C 0.2578(7) -0.4590(5) 0.1020(5) 0.0573(18) Uani 1 1 d .
C36 C 0.3839(8) -0.5007(7) 0.1034(8) 0.089(2) Uani 1 1 d .
H36 H 0.4566 -0.4582 0.1227 0.107 Uiso 1 1 calc R
C37 C 0.4002(11) -0.6051(9) 0.0762(9) 0.124(4) Uani 1 1 d .
H37 H 0.4847 -0.6325 0.0736 0.148 Uiso 1 1 calc R
C38 C 0.2937(13) -0.6694(8) 0.0528(9) 0.120(4) Uani 1 1 d .
H38 H 0.3060 -0.7404 0.0360 0.144 Uiso 1 1 calc R
C39 C 0.1682(11) -0.6292(7) 0.0540(8) 0.102(3) Uani 1 1 d .
H39 H 0.0952 -0.6726 0.0394 0.122 Uiso 1 1 calc R
C310 C 0.1530(8) -0.5239(6) 0.0771(6) 0.074(2) Uani 1 1 d .
H310 H 0.0685 -0.4960 0.0758 0.088 Uiso 1 1 calc R

loop_
_atom_site_aniso_label
_atom_site_aniso_U_11
_atom_site_aniso_U_22
_atom_site_aniso_U_33
_atom_site_aniso_U_23
_atom_site_aniso_U_13
_atom_site_aniso_U_12
S1 0.0863(14) 0.1106(19) 0.0608(12) -0.0052(13) -0.0179(10) 0.0328(14)
C2 0.040(4) 0.075(5) 0.058(4) -0.007(4) -0.003(3) 0.007(4)
C3 0.050(4) 0.062(4) 0.055(4) 0.005(4) -0.003(3) 0.013(4)
C3A 0.046(4) 0.070(5) 0.075(5) 0.014(5) 0.015(4) 0.019(4)
C4 0.068(5) 0.073(5) 0.087(6) 0.024(5) 0.011(4) 0.023(5)
C5 0.071(6) 0.092(7) 0.142(9) 0.045(8) 0.020(6) 0.032(5)
C6 0.085(7) 0.124(10) 0.140(10) 0.084(9) 0.029(7) 0.039(7)
C7 0.086(6) 0.125(8) 0.078(6) 0.039(7) 0.011(5) 0.039(7)
C7A 0.062(5) 0.092(6) 0.062(5) 0.014(5) -0.003(4) 0.036(5)
O21 0.049(3) 0.051(3) 0.061(3) -0.006(2) -0.002(2) 0.005(2)
C21 0.057(5) 0.061(5) 0.057(4) 0.003(4) 0.003(4) 0.001(4)
O22 0.069(3) 0.087(4) 0.081(4) -0.016(3) -0.006(3) -0.014(3)
C22 0.064(5) 0.056(4) 0.067(5) -0.005(4) 0.009(4) -0.001(4)
O23 0.062(3) 0.061(3) 0.087(4) 0.019(3) 0.017(2) 0.001(3)
C23 0.110(7) 0.102(7) 0.108(7) 0.041(6) 0.033(5) 0.003(6)
C24 0.127(9) 0.075(7) 0.101(8) -0.005(6) 0.017(7) 0.027(6)
F21 0.151(5) 0.127(4) 0.127(4) -0.042(4) 0.027(4) 0.058(4)
F22 0.163(5) 0.130(4) 0.068(3) -0.022(3) 0.013(3) 0.014(4)
F23 0.174(5) 0.065(3) 0.123(4) -0.031(3) 0.001(4) -0.012(3)
C25 0.058(4) 0.039(4) 0.066(4) 0.000(4) 0.006(4) -0.009(4)
C26 0.060(5) 0.060(5) 0.081(6) 0.006(4) 0.006(4) 0.014(4)
C27 0.081(6) 0.060(5) 0.099(6) 0.008(5) -0.012(5) 0.012(4)
C28 0.107(7) 0.087(6) 0.084(6) 0.033(5) -0.017(6) -0.034(6)
C29 0.086(6) 0.138(8) 0.099(7) 0.053(6) -0.007(5) -0.040(6)
C210 0.058(5) 0.109(7) 0.096(6) 0.024(5) -0.004(4) -0.031(5)
O31 0.049(3) 0.063(3) 0.047(2) 0.002(2) 0.007(2) -0.002(2)
C31 0.061(4) 0.063(5) 0.063(5) -0.004(4) 0.003(4) -0.015(4)
O32 0.095(4) 0.129(5) 0.064(3) 0.007(3) -0.005(3) -0.057(4)
C32 0.062(4) 0.055(5) 0.044(4) -0.001(3) 0.010(3) -0.018(3)
O33 0.064(3) 0.060(3) 0.065(3) -0.010(2) 0.002(2) -0.005(3)
C33 0.083(5) 0.071(5) 0.085(5) -0.007(5) 0.004(4) 0.017(4)
C34 0.096(6) 0.065(6) 0.056(5) 0.002(4) 0.014(4) -0.023(5)
F31 0.154(4) 0.060(3) 0.085(3) 0.005(3) 0.008(3) -0.033(3)
F32 0.151(4) 0.111(4) 0.056(2) 0.020(3) -0.022(2) -0.038(4)
F33 0.125(3) 0.112(4) 0.077(3) 0.011(3) 0.041(3) -0.025(3)
C35 0.079(5) 0.053(4) 0.040(4) 0.001(3) 0.002(3) -0.009(4)
C36 0.079(6) 0.083(6) 0.107(6) -0.013(5) 0.018(5) 0.019(5)
C37 0.125(9) 0.096(9) 0.154(10) -0.014(7) 0.045(8) 0.030(7)
C38 0.187(11) 0.057(6) 0.119(8) 0.003(6) 0.041(8) 0.025(8)
C39 0.155(9) 0.052(5) 0.096(6) -0.002(5) -0.002(6) -0.021(6)
C310 0.093(6) 0.057(5) 0.070(5) -0.004(4) -0.002(4) -0.015(5)

loop_
_atom_type_symbol
_atom_type_description
_atom_type_scat_dispersion_real
_atom_type_scat_dispersion_imag
_atom_type_scat_source
C C 0.0033 0.0016 'International Tables Vol C Tables 4.2.6.8 and 6.1.1.4'
H H 0.0000 0.0000 'International Tables Vol C Tables 4.2.6.8 and 6.1.1.4'
O O 0.0106 0.0060 'International Tables Vol C Tables 4.2.6.8 and 6.1.1.4'
F F 0.0171 0.0103 'International Tables Vol C Tables 4.2.6.8 and 6.1.1.4'
S S 0.1246 0.1234 'International Tables Vol C Tables 4.2.6.8 and 6.1.1.4'

loop_
_geom_angle_atom_site_label_1
_geom_angle_atom_site_label_2
_geom_angle_atom_site_label_3
_geom_angle
C7A S1 C2 93.4(4)
O21 C2 C3 108.3(5)
O21 C2 S1 111.8(4)
C3 C2 S1 105.3(4)
O21 C2 H2 110.4
C3 C2 H2 110.4
S1 C2 H2 110.4
O31 C3 C3A 108.4(5)
O31 C3 C2 114.1(5)
C3A C3 C2 108.9(5)
O31 C3 H3 108.4
C3A C3 H3 108.4
C2 C3 H3 108.4
C4 C3A C7A 121.0(7)
C4 C3A C3 126.0(7)
C7A C3A C3 112.9(7)
C5 C4 C3A 118.8(8)
C5 C4 H4 120.6
C3A C4 H4 120.6
C4 C5 C6 120.0(10)
C4 C5 H5 120.0
C6 C5 H5 120.0
C7 C6 C5 121.7(10)
C7 C6 H6 119.2
C5 C6 H6 119.2
C6 C7 C7A 119.4(9)
C6 C7 H7 120.3
C7A C7 H7 120.3
C7 C7A C3A 119.1(8)
C7 C7A S1 128.1(7)
C3A C7A S1 112.7(6)
C21 O21 C2 113.8(5)
O22 C21 O21 124.4(6)
O22 C21 C22 124.8(7)
O21 C21 C22 110.8(6)
O23 C22 C21 113.7(6)
O23 C22 C24 110.0(6)
C21 C22 C24 108.7(7)
O23 C22 C25 105.7(5)
C21 C22 C25 109.5(5)
C24 C22 C25 109.2(6)
C22 O23 C23 117.6(5)
O23 C23 H23A 109.5
O23 C23 H23B 109.5
H23A C23 H23B 109.5
O23 C23 H23C 109.5
H23A C23 H23C 109.5
H23B C23 H23C 109.5
F22 C24 F23 107.5(9)
F22 C24 F21 106.3(8)
F23 C24 F21 106.0(8)
F22 C24 C22 114.2(8)
F23 C24 C22 112.6(8)
F21 C24 C22 109.8(8)
C210 C25 C26 120.0(6)
C210 C25 C22 121.4(6)
C26 C25 C22 118.6(6)
C27 C26 C25 119.4(7)
C27 C26 H26 120.3
C25 C26 H26 120.3
C26 C27 C28 121.9(8)
C26 C27 H27 119.1
C28 C27 H27 119.1
C27 C28 C29 118.7(8)
C27 C28 H28 120.6
C29 C28 H28 120.6
C28 C29 C210 120.8(8)
C28 C29 H29 119.6
C210 C29 H29 119.6
C25 C210 C29 119.1(7)
C25 C210 H210 120.4
C29 C210 H210 120.4
C31 O31 C3 116.6(5)
O32 C31 O31 124.4(6)
O32 C31 C32 124.8(6)
O31 C31 C32 110.8(6)
O33 C32 C31 113.7(5)
O33 C32 C34 108.5(6)
C31 C32 C34 110.8(5)
O33 C32 C35 107.3(5)
C31 C32 C35 106.1(6)
C34 C32 C35 110.5(5)
C32 O33 C33 116.8(5)
O33 C33 H33A 109.5
O33 C33 H33B 109.5
H33A C33 H33B 109.5
O33 C33 H33C 109.5
H33A C33 H33C 109.5
H33B C33 H33C 109.5
F31 C34 F32 107.0(7)
F31 C34 F33 107.0(6)
F32 C34 F33 104.7(6)
F31 C34 C32 114.7(6)
F32 C34 C32 110.5(6)
F33 C34 C32 112.3(6)
C310 C35 C36 118.9(7)
C310 C35 C32 121.1(6)
C36 C35 C32 120.0(7)
C37 C36 C35 119.5(9)
C37 C36 H36 120.2
C35 C36 H36 120.2
C38 C37 C36 120.7(10)
C38 C37 H37 119.6
C36 C37 H37 119.6
C37 C38 C39 120.1(10)
C37 C38 H38 119.9
C39 C38 H38 119.9
C310 C39 C38 118.6(9)
C310 C39 H39 120.7
C38 C39 H39 120.7
C35 C310 C39 122.1(8)
C35 C310 H310 119.0
C39 C310 H310 119.0

loop_
_geom_bond_atom_site_label_1
_geom_bond_atom_site_label_2
_geom_bond_distance
S1 C7A 1.748(9)
S1 C2 1.806(6)
C2 O21 1.425(7)
C2 C3 1.533(9)
C2 H2 0.9800
C3 O31 1.448(6)
C3 C3A 1.501(9)
C3 H3 0.9800
C3A C4 1.382(9)
C3A C7A 1.390(9)
C4 C5 1.368(10)
C4 H4 0.9300
C5 C6 1.379(13)
C5 H5 0.9300
C6 C7 1.352(13)
C6 H6 0.9300
C7 C7A 1.383(11)
C7 H7 0.9300
O21 C21 1.346(8)
C21 O22 1.195(7)
C21 C22 1.522(9)
C22 O23 1.405(7)
C22 C24 1.522(11)
C22 C25 1.529(8)
O23 C23 1.444(7)
C23 H23A 0.9600
C23 H23B 0.9600
C23 H23C 0.9600
C24 F22 1.324(10)
C24 F23 1.335(10)
C24 F21 1.350(9)
C25 C210 1.365(8)
C25 C26 1.393(8)
C26 C27 1.356(9)
C26 H26 0.9300
C27 C28 1.367(10)
C27 H27 0.9300
C28 C29 1.369(10)
C28 H28 0.9300
C29 C210 1.395(10)
C29 H29 0.9300
C210 H210 0.9300
O31 C31 1.323(7)
C31 O32 1.200(7)
C31 C32 1.520(8)
C32 O33 1.409(7)
C32 C34 1.526(8)
C32 C35 1.536(9)
O33 C33 1.444(7)
C33 H33A 0.9600
C33 H33B 0.9600
C33 H33C 0.9600
C34 F31 1.320(8)
C34 F32 1.340(7)
C34 F33 1.340(8)
C35 C310 1.363(8)
C35 C36 1.388(9)
C36 C37 1.370(12)
C36 H36 0.9300
C37 C38 1.369(13)
C37 H37 0.9300
C38 C39 1.377(13)
C38 H38 0.9300
C39 C310 1.370(10)
C39 H39 0.9300
C310 H310 0.9300

loop_
_geom_torsion_atom_site_label_1
_geom_torsion_atom_site_label_2
_geom_torsion_atom_site_label_3
_geom_torsion_atom_site_label_4
_geom_torsion
C7A S1 C2 O21 95.5(5)
C7A S1 C2 C3 -21.9(4)
O21 C2 C3 O31 28.2(7)
S1 C2 C3 O31 148.0(4)
O21 C2 C3 C3A -93.0(5)
S1 C2 C3 C3A 26.8(6)
O31 C3 C3A C4 40.1(9)
C2 C3 C3A C4 164.8(6)
O31 C3 C3A C7A -144.8(5)
C2 C3 C3A C7A -20.2(7)
C7A C3A C4 C5 0.1(10)
C3 C3A C4 C5 174.8(6)
C3A C4 C5 C6 -1.3(11)
C4 C5 C6 C7 2.2(14)
C5 C6 C7 C7A -1.8(14)
C6 C7 C7A C3A 0.5(12)
C6 C7 C7A S1 -177.5(7)
C4 C3A C7A C7 0.3(10)
C3 C3A C7A C7 -175.0(6)
C4 C3A C7A S1 178.7(5)
C3 C3A C7A S1 3.3(7)
C2 S1 C7A C7 -170.2(7)
C2 S1 C7A C3A 11.6(5)
C3 C2 O21 C21 -171.0(5)
S1 C2 O21 C21 73.4(6)
C2 O21 C21 O22 -2.5(9)
C2 O21 C21 C22 177.2(5)
O22 C21 C22 O23 -146.2(7)
O21 C21 C22 O23 34.1(8)
O22 C21 C22 C24 -23.4(10)
O21 C21 C22 C24 156.9(6)
O22 C21 C22 C25 95.8(8)
O21 C21 C22 C25 -83.9(7)
C21 C22 O23 C23 56.0(7)
C24 C22 O23 C23 -66.1(8)
C25 C22 O23 C23 176.1(5)
O23 C22 C24 F22 71.6(10)
C21 C22 C24 F22 -53.4(10)
C25 C22 C24 F22 -172.8(7)
O23 C22 C24 F23 -165.5(7)
C21 C22 C24 F23 69.5(9)
C25 C22 C24 F23 -49.9(10)
O23 C22 C24 F21 -47.7(9)
C21 C22 C24 F21 -172.7(7)
C25 C22 C24 F21 67.9(9)
O23 C22 C25 C210 -146.3(6)
C21 C22 C25 C210 -23.5(9)
C24 C22 C25 C210 95.4(8)
O23 C22 C25 C26 31.5(8)
C21 C22 C25 C26 154.3(6)
C24 C22 C25 C26 -86.8(8)
C210 C25 C26 C27 -1.0(11)
C22 C25 C26 C27 -178.9(6)
C25 C26 C27 C28 -0.2(12)
C26 C27 C28 C29 0.0(13)
C27 C28 C29 C210 1.3(14)
C26 C25 C210 C29 2.4(11)
C22 C25 C210 C29 -179.8(7)
C28 C29 C210 C25 -2.6(14)
C3A C3 O31 C31 -158.0(5)
C2 C3 O31 C31 80.5(7)
C3 O31 C31 O32 -13.1(10)
C3 O31 C31 C32 165.6(5)
O32 C31 C32 O33 -133.7(7)
O31 C31 C32 O33 47.6(7)
O32 C31 C32 C34 -11.3(10)
O31 C31 C32 C34 170.0(6)
O32 C31 C32 C35 108.5(8)
O31 C31 C32 C35 -70.1(6)
C31 C32 O33 C33 45.3(7)
C34 C32 O33 C33 -78.4(6)
C35 C32 O33 C33 162.2(5)
O33 C32 C34 F31 68.9(7)
C31 C32 C34 F31 -56.5(9)
C35 C32 C34 F31 -173.7(6)
O33 C32 C34 F32 -52.1(8)
C31 C32 C34 F32 -177.5(6)
C35 C32 C34 F32 65.3(8)
O33 C32 C34 F33 -168.6(6)
C31 C32 C34 F33 66.0(8)
C35 C32 C34 F33 -51.2(8)
O33 C32 C35 C310 14.0(8)
C31 C32 C35 C310 135.8(6)
C34 C32 C35 C310 -104.1(7)
O33 C32 C35 C36 -164.2(6)
C31 C32 C35 C36 -42.4(8)
C34 C32 C35 C36 77.7(8)
C310 C35 C36 C37 2.0(12)
C32 C35 C36 C37 -179.8(8)
C35 C36 C37 C38 -2.8(16)
C36 C37 C38 C39 1.3(17)
C37 C38 C39 C310 1.0(15)
C36 C35 C310 C39 0.3(11)
C32 C35 C310 C39 -177.9(7)
C38 C39 C310 C35 -1.8(13)
